data_7248580
loop_
_publ_author_name
'Trofimova, Olesya Yu.'
'Meshcheryakova, Irina N.'
'Druzhkov, Nikolai O.'
'Ershova, Irina V.'
'Maleeva, Arina V.'
'Cherkasov, Anton V.'
'Yakushev, Ilya A.'
'Dorovatovskii, Pavel V.'
'Aysin, Rinat R.'
'Piskunov, Alexandr V.'

_publ_section_title
;
 Structural diversity of cadmium coordination polymers based on an
 extended anilate-type ligand
;
_journal_issue 23
_journal_name_full CrystEngComm
_journal_page_first 3077
_journal_page_last 3087
_journal_paper_doi 10.1039/D4CE00272E
_journal_volume 26
_journal_year 2024
_chemical_formula_sum 'C53 H70 Cd N6 O6'
_chemical_formula_weight 999.55
_space_group_crystal_system triclinic
_space_group_IT_number 2
_space_group_name_Hall '-P 1'
_space_group_name_H-M_alt 'P -1'
_atom_sites_solution_hydrogens geom
_atom_sites_solution_primary dual
_atom_sites_solution_secondary difmap
_audit_creation_method SHELXL-2018/3
_audit_update_record
;
2024-03-11 deposited with the CCDC.	2024-04-25 downloaded from the CCDC.
;
_cell_angle_alpha 94.759(3)
_cell_angle_beta 113.190(3)
_cell_angle_gamma 103.711(3)
_cell_formula_units_Z 2
_cell_length_a 12.4450(12)
_cell_length_b 15.1029(14)
_cell_length_c 15.5578(15)
_cell_measurement_reflns_used 9931
_cell_measurement_temperature 100(2)
_cell_measurement_theta_max 27.90
_cell_measurement_theta_min 2.65
_cell_volume 2559.9(4)
_computing_cell_refinement SAINT
_computing_data_collection APEX3
_computing_data_reduction SAINT
_computing_structure_refinement SHELXL-2018/3
_computing_structure_solution SHELXT-2014/5
_diffrn_ambient_temperature 100(2)
_diffrn_measured_fraction_theta_full 0.996
_diffrn_measured_fraction_theta_max 0.994
_diffrn_measurement_device_type 'Bruker D8 Quest (CMOS)'
_diffrn_measurement_method '\w scans'
_diffrn_radiation_type MoK\a
_diffrn_radiation_wavelength 0.71073
_diffrn_reflns_av_R_equivalents 0.0477
_diffrn_reflns_av_unetI/netI 0.0643
_diffrn_reflns_Laue_measured_fraction_full 0.996
_diffrn_reflns_Laue_measured_fraction_max 0.994
_diffrn_reflns_limit_h_max 16
_diffrn_reflns_limit_h_min -16
_diffrn_reflns_limit_k_max 19
_diffrn_reflns_limit_k_min -19
_diffrn_reflns_limit_l_max 20
_diffrn_reflns_limit_l_min -20
_diffrn_reflns_number 30652
_diffrn_reflns_point_group_measured_fraction_full 0.996
_diffrn_reflns_point_group_measured_fraction_max 0.994
_diffrn_reflns_theta_full 25.242
_diffrn_reflns_theta_max 27.485
_diffrn_reflns_theta_min 2.453
_diffrn_source 'microfocus source'
_exptl_absorpt_coefficient_mu 0.480
_exptl_absorpt_correction_T_max 0.9143
_exptl_absorpt_correction_T_min 0.6071
_exptl_absorpt_correction_type multi-scan
_exptl_absorpt_process_details SADABS-2016/2
_exptl_crystal_colour black
_exptl_crystal_density_diffrn 1.297
_exptl_crystal_description prism
_exptl_crystal_F_000 1052
_exptl_crystal_size_max 0.450
_exptl_crystal_size_mid 0.140
_exptl_crystal_size_min 0.130
_refine_diff_density_max 0.975
_refine_diff_density_min -1.517
_refine_diff_density_rms 0.092
_refine_ls_extinction_method none
_refine_ls_goodness_of_fit_ref 1.053
_refine_ls_hydrogen_treatment constr
_refine_ls_matrix_type full
_refine_ls_number_parameters 611
_refine_ls_number_reflns 11662
_refine_ls_number_restraints 0
_refine_ls_restrained_S_all 1.053
_refine_ls_R_factor_all 0.0660
_refine_ls_R_factor_gt 0.0448
_refine_ls_shift/su_max 0.001
_refine_ls_shift/su_mean 0.000
_refine_ls_structure_factor_coef Fsqd
_refine_ls_weighting_details 'w=1/[\s^2^(Fo^2^)+(0.0328P)^2^+2.7103P] where P=(Fo^2^+2Fc^2^)/3'
_refine_ls_weighting_scheme calc
_refine_ls_wR_factor_gt 0.0911
_refine_ls_wR_factor_ref 0.0990
_reflns_Friedel_coverage 0.000
_reflns_number_gt 9316
_reflns_number_total 11662
_reflns_threshold_expression 'I > 2\s(I)'
_cod_data_source_file d4ce00272e2.cif
_cod_data_source_block cdqnphnprdipy_2
_cod_depositor_comments 'Adding full bibliography for 7248579--7248584.cif.'
_cod_database_code 7248580
_shelx_shelxl_version_number 2018/3
_shelx_space_group_comment
;
The symmetry employed for this shelxl refinement is uniquely defined
by the following loop, which should always be used as a source of
symmetry information in preference to the above space-group names.
They are only intended as comments.
;
_shelx_estimated_absorpt_t_min 0.813
_shelx_estimated_absorpt_t_max 0.940

loop_
_space_group_symop_operation_xyz
'x, y, z'
'-x, -y, -z'

loop_
_atom_site_label
_atom_site_type_symbol
_atom_site_fract_x
_atom_site_fract_y
_atom_site_fract_z
_atom_site_U_iso_or_equiv
_atom_site_adp_type
_atom_site_occupancy
_atom_site_site_symmetry_order
_atom_site_calc_flag
_atom_site_refinement_flags_posn
_atom_site_refinement_flags_adp
_atom_site_refinement_flags_occupancy
_atom_site_disorder_assembly
_atom_site_disorder_group
Cd1 Cd 0.70975(2) 0.28121(2) 0.19204(2) 0.01599(6) Uani 1 1 d . . . . .
O1 O 0.65060(16) 0.29555(13) 0.32066(13) 0.0212(4) Uani 1 1 d . . . . .
O2 O 0.51306(16) 0.26603(13) 0.13484(13) 0.0188(4) Uani 1 1 d . . . . .
O3 O 0.12306(16) -0.25708(12) 0.70292(13) 0.0197(4) Uani 1 1 d . . . . .
O4 O 0.32934(17) -0.12213(13) 0.79316(13) 0.0216(4) Uani 1 1 d . . . . .
N1 N 0.18926(19) 0.09533(15) 0.19975(15) 0.0168(5) Uani 1 1 d . . . . .
N2 N 0.03573(19) -0.10952(14) 0.43833(15) 0.0164(5) Uani 1 1 d . . . . .
N3 N 0.8080(2) 0.43669(15) 0.21730(16) 0.0184(5) Uani 1 1 d . . . . .
N4 N 1.26585(19) 0.75411(15) -0.05506(16) 0.0172(5) Uani 1 1 d . . . . .
C1 C 0.5384(2) 0.26550(17) 0.29376(18) 0.0157(5) Uani 1 1 d . . . . .
C2 C 0.4575(2) 0.24090(17) 0.18767(18) 0.0145(5) Uani 1 1 d . . . . .
C3 C 0.3341(2) 0.19138(16) 0.15338(18) 0.0134(5) Uani 1 1 d . . . . .
C4 C 0.2924(2) 0.16062(17) 0.22427(18) 0.0141(5) Uani 1 1 d . . . . .
C5 C 0.3673(2) 0.20462(17) 0.32639(18) 0.0151(5) Uani 1 1 d . . . . .
H5A H 0.329464 0.196112 0.368775 0.018 Uiso 1 1 calc R U . . .
C6 C 0.4851(2) 0.25569(17) 0.36279(18) 0.0146(5) Uani 1 1 d . . . . .
C7 C 0.2582(2) 0.15977(17) 0.04443(18) 0.0163(5) Uani 1 1 d . . . . .
C8 C 0.1203(2) 0.1128(2) 0.01026(19) 0.0211(6) Uani 1 1 d . . . . .
H8A H 0.085681 0.153375 0.037141 0.032 Uiso 1 1 calc R U . . .
H8B H 0.108017 0.053401 0.031446 0.032 Uiso 1 1 calc R U . . .
H8C H 0.079435 0.101737 -0.059536 0.032 Uiso 1 1 calc R U . . .
C9 C 0.2672(3) 0.24400(19) -0.0050(2) 0.0243(6) Uani 1 1 d . . . . .
H9A H 0.235391 0.289072 0.018926 0.036 Uiso 1 1 calc R U . . .
H9B H 0.218998 0.223034 -0.074066 0.036 Uiso 1 1 calc R U . . .
H9C H 0.352911 0.273355 0.008753 0.036 Uiso 1 1 calc R U . . .
C10 C 0.3100(3) 0.0900(2) 0.0072(2) 0.0238(6) Uani 1 1 d . . . . .
H10A H 0.304750 0.036402 0.038375 0.036 Uiso 1 1 calc R U . . .
H10B H 0.395724 0.120206 0.021562 0.036 Uiso 1 1 calc R U . . .
H10C H 0.262528 0.069176 -0.061908 0.036 Uiso 1 1 calc R U . . .
C11 C 0.5645(2) 0.29694(18) 0.46894(18) 0.0176(6) Uani 1 1 d . . . . .
C12 C 0.6333(3) 0.4002(2) 0.4850(2) 0.0290(7) Uani 1 1 d . . . . .
H12A H 0.574369 0.434898 0.459200 0.043 Uiso 1 1 calc R U . . .
H12B H 0.687404 0.406682 0.452632 0.043 Uiso 1 1 calc R U . . .
H12C H 0.682177 0.424782 0.553537 0.043 Uiso 1 1 calc R U . . .
C13 C 0.6570(3) 0.2422(2) 0.5093(2) 0.0307(7) Uani 1 1 d . . . . .
H13A H 0.613038 0.176192 0.498127 0.046 Uiso 1 1 calc R U . . .
H13B H 0.705240 0.266070 0.577950 0.046 Uiso 1 1 calc R U . . .
H13C H 0.711712 0.249361 0.477392 0.046 Uiso 1 1 calc R U . . .
C14 C 0.4862(3) 0.2898(2) 0.52481(19) 0.0252(6) Uani 1 1 d . . . . .
H14A H 0.443778 0.224294 0.518177 0.038 Uiso 1 1 calc R U . . .
H14B H 0.425869 0.323581 0.499630 0.038 Uiso 1 1 calc R U . . .
H14C H 0.538835 0.316937 0.592350 0.038 Uiso 1 1 calc R U . . .
C15 C 0.1592(2) 0.05098(17) 0.26640(18) 0.0146(5) Uani 1 1 d . . . . .
C16 C 0.0380(2) 0.03128(18) 0.25624(18) 0.0166(5) Uani 1 1 d . . . . .
H16A H -0.019116 0.053122 0.208414 0.020 Uiso 1 1 calc R U . . .
C17 C 0.0008(2) -0.01930(18) 0.31473(18) 0.0170(5) Uani 1 1 d . . . . .
H17A H -0.081458 -0.031375 0.306531 0.020 Uiso 1 1 calc R U . . .
C18 C 0.0819(2) -0.05337(17) 0.38618(18) 0.0146(5) Uani 1 1 d . . . . .
C19 C 0.2014(2) -0.03792(17) 0.39289(18) 0.0158(5) Uani 1 1 d . . . . .
H19A H 0.257148 -0.063158 0.437837 0.019 Uiso 1 1 calc R U . . .
C20 C 0.2385(2) 0.01371(17) 0.33460(18) 0.0166(5) Uani 1 1 d . . . . .
H20A H 0.319912 0.024055 0.341130 0.020 Uiso 1 1 calc R U . . .
C21 C 0.0963(2) -0.10616(17) 0.52956(18) 0.0136(5) Uani 1 1 d . . . . .
C22 C 0.0528(2) -0.17792(17) 0.57490(18) 0.0156(5) Uani 1 1 d . . . . .
C23 C 0.1378(2) -0.18769(17) 0.66052(19) 0.0153(5) Uani 1 1 d . . . . .
C24 C 0.2593(2) -0.11361(17) 0.71342(18) 0.0149(5) Uani 1 1 d . . . . .
C25 C 0.2921(2) -0.03231(17) 0.67344(18) 0.0140(5) Uani 1 1 d . . . . .
C26 C 0.2112(2) -0.03090(17) 0.58672(18) 0.0152(5) Uani 1 1 d . . . . .
H26A H 0.228571 0.021936 0.559880 0.018 Uiso 1 1 calc R U . . .
C27 C -0.0745(2) -0.25027(19) 0.5245(2) 0.0208(6) Uani 1 1 d . . . . .
C28 C -0.1247(3) -0.2830(2) 0.5958(2) 0.0287(7) Uani 1 1 d . . . . .
H28A H -0.208154 -0.324934 0.560958 0.043 Uiso 1 1 calc R U . . .
H28B H -0.125647 -0.229082 0.634848 0.043 Uiso 1 1 calc R U . . .
H28C H -0.072526 -0.315973 0.637106 0.043 Uiso 1 1 calc R U . . .
C29 C -0.0629(3) -0.3329(3) 0.4705(3) 0.0566(12) Uani 1 1 d . . . . .
H29A H -0.141273 -0.382025 0.442312 0.085 Uiso 1 1 calc R U . . .
H29B H 0.000359 -0.356374 0.514324 0.085 Uiso 1 1 calc R U . . .
H29C H -0.040231 -0.313768 0.419723 0.085 Uiso 1 1 calc R U . . .
C30 C -0.1735(3) -0.2112(3) 0.4587(3) 0.0638(14) Uani 1 1 d . . . . .
H30A H -0.254369 -0.255324 0.439705 0.096 Uiso 1 1 calc R U . . .
H30B H -0.160115 -0.201449 0.401704 0.096 Uiso 1 1 calc R U . . .
H30C H -0.169014 -0.151793 0.492596 0.096 Uiso 1 1 calc R U . . .
C31 C 0.4160(2) 0.04252(17) 0.72937(18) 0.0152(5) Uani 1 1 d . . . . .
C32 C 0.4231(3) 0.0890(2) 0.8233(2) 0.0254(6) Uani 1 1 d . . . . .
H32A H 0.502692 0.136035 0.858487 0.038 Uiso 1 1 calc R U . . .
H32B H 0.413204 0.042087 0.861623 0.038 Uiso 1 1 calc R U . . .
H32C H 0.357827 0.118809 0.809929 0.038 Uiso 1 1 calc R U . . .
C33 C 0.5187(2) -0.00361(19) 0.7489(2) 0.0222(6) Uani 1 1 d . . . . .
H33A H 0.598110 0.044403 0.777139 0.033 Uiso 1 1 calc R U . . .
H33B H 0.507936 -0.038983 0.688851 0.033 Uiso 1 1 calc R U . . .
H33C H 0.515634 -0.045656 0.793138 0.033 Uiso 1 1 calc R U . . .
C34 C 0.4347(2) 0.11675(19) 0.6714(2) 0.0224(6) Uani 1 1 d . . . . .
H34A H 0.514053 0.163546 0.708400 0.034 Uiso 1 1 calc R U . . .
H34B H 0.369363 0.146578 0.656848 0.034 Uiso 1 1 calc R U . . .
H34C H 0.432565 0.087744 0.611815 0.034 Uiso 1 1 calc R U . . .
C35 C 0.7565(2) 0.49461(18) 0.1660(2) 0.0207(6) Uani 1 1 d . . . . .
H35A H 0.672757 0.472024 0.121982 0.025 Uiso 1 1 calc R U . . .
C36 C 0.8199(2) 0.58602(19) 0.1744(2) 0.0209(6) Uani 1 1 d . . . . .
H36A H 0.779635 0.624593 0.136384 0.025 Uiso 1 1 calc R U . . .
C37 C 0.9422(2) 0.62123(18) 0.23843(18) 0.0166(5) Uani 1 1 d . . . . .
C38 C 0.9947(2) 0.56071(18) 0.2915(2) 0.0221(6) Uani 1 1 d . . . . .
H38A H 1.078201 0.581597 0.336273 0.027 Uiso 1 1 calc R U . . .
C39 C 0.9265(3) 0.47072(19) 0.2798(2) 0.0234(6) Uani 1 1 d . . . . .
H39A H 0.964512 0.430906 0.317308 0.028 Uiso 1 1 calc R U . . .
C40 C 1.0172(2) 0.71707(18) 0.24415(19) 0.0188(6) Uani 1 1 d . . . . .
H40A H 1.086846 0.740038 0.307992 0.023 Uiso 1 1 calc R U . . .
H40B H 0.966587 0.760219 0.233864 0.023 Uiso 1 1 calc R U . . .
C41 C 1.0645(3) 0.71281(19) 0.1673(2) 0.0230(6) Uani 1 1 d . . . . .
H41A H 1.099081 0.659859 0.170248 0.028 Uiso 1 1 calc R U . . .
H41B H 0.994292 0.699996 0.104046 0.028 Uiso 1 1 calc R U . . .
C42 C 1.1617(2) 0.80053(18) 0.1747(2) 0.0207(6) Uani 1 1 d . . . . .
H42A H 1.127787 0.853924 0.169729 0.025 Uiso 1 1 calc R U . . .
H42B H 1.232899 0.814313 0.237516 0.025 Uiso 1 1 calc R U . . .
C43 C 1.2021(2) 0.78732(18) 0.09620(19) 0.0190(6) Uani 1 1 d . . . . .
C44 C 1.1843(2) 0.84098(18) 0.0268(2) 0.0216(6) Uani 1 1 d . . . . .
H44A H 1.149399 0.890082 0.029443 0.026 Uiso 1 1 calc R U . . .
C45 C 1.2174(2) 0.82310(19) -0.0463(2) 0.0227(6) Uani 1 1 d . . . . .
H45A H 1.205320 0.861417 -0.092633 0.027 Uiso 1 1 calc R U . . .
C46 C 1.2556(2) 0.71729(18) 0.08920(19) 0.0200(6) Uani 1 1 d . . . . .
H46A H 1.271848 0.679883 0.136268 0.024 Uiso 1 1 calc R U . . .
C47 C 1.2848(2) 0.70275(18) 0.01322(19) 0.0196(6) Uani 1 1 d . . . . .
H47A H 1.320055 0.654139 0.008997 0.024 Uiso 1 1 calc R U . . .
O1S O 0.6282(3) 0.4914(2) -0.04589(19) 0.0786(11) Uani 1 1 d . . . . .
O2S O 1.2737(2) 0.57586(16) 0.25017(16) 0.0441(6) Uani 1 1 d . . . . .
N1S N 0.4841(2) 0.45315(17) -0.19788(18) 0.0326(6) Uani 1 1 d . . . . .
N2S N 1.1565(3) 0.42666(17) 0.17981(19) 0.0334(6) Uani 1 1 d . . . . .
C1S C 0.5709(4) 0.5118(2) -0.1212(2) 0.0460(10) Uani 1 1 d . . . . .
H1SA H 0.590678 0.575661 -0.124984 0.055 Uiso 1 1 calc R U . . .
C2S C 0.4330(4) 0.4843(2) -0.2868(2) 0.0443(9) Uani 1 1 d . . . . .
H2SA H 0.468666 0.551640 -0.276669 0.066 Uiso 1 1 calc R U . . .
H2SB H 0.344090 0.469597 -0.309403 0.066 Uiso 1 1 calc R U . . .
H2SC H 0.451477 0.452766 -0.334586 0.066 Uiso 1 1 calc R U . . .
C3S C 0.4469(4) 0.3544(2) -0.2003(3) 0.0496(10) Uani 1 1 d . . . . .
H3SA H 0.468806 0.343563 -0.135066 0.074 Uiso 1 1 calc R U . . .
H3SB H 0.488531 0.323435 -0.229595 0.074 Uiso 1 1 calc R U . . .
H3SC H 0.358221 0.329198 -0.237702 0.074 Uiso 1 1 calc R U . . .
C4S C 1.2459(3) 0.4921(3) 0.2491(2) 0.0388(8) Uani 1 1 d . . . . .
H4SA H 1.293912 0.472377 0.304097 0.047 Uiso 1 1 calc R U . . .
C5S C 1.1258(5) 0.3297(3) 0.1836(3) 0.0628(13) Uani 1 1 d . . . . .
H5SA H 1.184692 0.319925 0.243340 0.094 Uiso 1 1 calc R U . . .
H5SB H 1.128240 0.293683 0.129454 0.094 Uiso 1 1 calc R U . . .
H5SC H 1.043332 0.309404 0.180740 0.094 Uiso 1 1 calc R U . . .
C6S C 1.0794(4) 0.4524(3) 0.0933(3) 0.0645(14) Uani 1 1 d . . . . .
H6SA H 1.102664 0.520289 0.100983 0.097 Uiso 1 1 calc R U . . .
H6SB H 0.993547 0.429000 0.081987 0.097 Uiso 1 1 calc R U . . .
H6SC H 1.090309 0.425301 0.038984 0.097 Uiso 1 1 calc R U . . .

loop_
_atom_site_aniso_label
_atom_site_aniso_U_11
_atom_site_aniso_U_22
_atom_site_aniso_U_33
_atom_site_aniso_U_23
_atom_site_aniso_U_13
_atom_site_aniso_U_12
Cd1 0.01189(10) 0.01745(10) 0.01729(10) 0.00561(7) 0.00719(7) -0.00047(7)
O1 0.0111(9) 0.0312(11) 0.0163(9) 0.0029(8) 0.0052(8) -0.0009(8)
O2 0.0140(9) 0.0253(10) 0.0165(9) 0.0072(8) 0.0075(8) 0.0017(8)
O3 0.0134(9) 0.0195(9) 0.0233(10) 0.0097(8) 0.0066(8) -0.0001(8)
O4 0.0198(10) 0.0194(10) 0.0179(10) 0.0063(8) 0.0045(8) -0.0021(8)
N1 0.0150(11) 0.0191(11) 0.0157(11) 0.0038(9) 0.0075(9) 0.0019(9)
N2 0.0134(11) 0.0155(11) 0.0189(11) 0.0033(9) 0.0070(9) 0.0013(9)
N3 0.0161(11) 0.0197(11) 0.0182(11) 0.0050(9) 0.0075(9) 0.0024(9)
N4 0.0143(11) 0.0183(11) 0.0194(12) 0.0051(9) 0.0084(9) 0.0030(9)
C1 0.0137(13) 0.0160(13) 0.0170(13) 0.0043(10) 0.0058(11) 0.0047(10)
C2 0.0152(13) 0.0146(12) 0.0147(12) 0.0051(10) 0.0068(10) 0.0046(10)
C3 0.0121(12) 0.0106(12) 0.0161(13) 0.0034(10) 0.0048(10) 0.0030(10)
C4 0.0115(12) 0.0156(12) 0.0154(13) 0.0028(10) 0.0057(10) 0.0044(10)
C5 0.0136(12) 0.0158(12) 0.0159(13) 0.0036(10) 0.0064(10) 0.0041(10)
C6 0.0150(12) 0.0144(12) 0.0140(12) 0.0037(10) 0.0056(10) 0.0043(10)
C7 0.0151(13) 0.0161(13) 0.0137(13) 0.0007(10) 0.0047(10) 0.0006(10)
C8 0.0132(13) 0.0280(15) 0.0154(13) 0.0010(11) 0.0039(11) -0.0007(11)
C9 0.0204(14) 0.0248(15) 0.0180(14) 0.0060(12) 0.0016(12) 0.0005(12)
C10 0.0234(15) 0.0255(15) 0.0207(14) -0.0006(12) 0.0098(12) 0.0051(12)
C11 0.0157(13) 0.0211(14) 0.0124(13) 0.0023(10) 0.0047(10) 0.0017(11)
C12 0.0279(16) 0.0258(15) 0.0214(15) -0.0020(12) 0.0080(13) -0.0063(13)
C13 0.0237(15) 0.0430(19) 0.0230(16) 0.0096(14) 0.0041(13) 0.0147(14)
C14 0.0222(15) 0.0327(16) 0.0153(14) 0.0012(12) 0.0073(12) 0.0013(13)
C15 0.0147(12) 0.0140(12) 0.0128(12) -0.0003(10) 0.0063(10) 0.0004(10)
C16 0.0134(12) 0.0179(13) 0.0150(13) 0.0021(10) 0.0046(10) 0.0015(10)
C17 0.0115(12) 0.0183(13) 0.0179(13) 0.0014(10) 0.0057(11) 0.0004(10)
C18 0.0145(12) 0.0119(12) 0.0142(12) -0.0010(10) 0.0063(10) -0.0004(10)
C19 0.0140(12) 0.0169(13) 0.0155(13) 0.0016(10) 0.0052(10) 0.0053(10)
C20 0.0147(13) 0.0167(13) 0.0187(13) 0.0005(10) 0.0093(11) 0.0022(10)
C21 0.0124(12) 0.0128(12) 0.0161(13) 0.0045(10) 0.0055(10) 0.0048(10)
C22 0.0142(13) 0.0142(12) 0.0175(13) 0.0034(10) 0.0066(11) 0.0026(10)
C23 0.0128(12) 0.0134(12) 0.0203(13) 0.0020(10) 0.0088(11) 0.0019(10)
C24 0.0149(13) 0.0158(12) 0.0155(13) 0.0034(10) 0.0084(11) 0.0035(10)
C25 0.0131(12) 0.0142(12) 0.0168(13) 0.0024(10) 0.0091(10) 0.0035(10)
C26 0.0138(12) 0.0143(12) 0.0184(13) 0.0038(10) 0.0089(11) 0.0019(10)
C27 0.0121(13) 0.0211(14) 0.0213(14) 0.0057(11) 0.0030(11) -0.0023(11)
C28 0.0134(13) 0.0368(17) 0.0326(17) 0.0057(14) 0.0107(13) 0.0004(13)
C29 0.040(2) 0.047(2) 0.064(3) -0.035(2) 0.032(2) -0.0219(18)
C30 0.0136(16) 0.077(3) 0.075(3) 0.060(2) -0.0041(17) -0.0068(17)
C31 0.0134(12) 0.0125(12) 0.0172(13) 0.0022(10) 0.0062(10) 0.0000(10)
C32 0.0228(15) 0.0231(15) 0.0254(15) -0.0037(12) 0.0122(13) -0.0022(12)
C33 0.0136(13) 0.0193(14) 0.0295(16) 0.0034(12) 0.0073(12) 0.0013(11)
C34 0.0166(14) 0.0178(13) 0.0242(15) 0.0046(11) 0.0046(12) -0.0031(11)
C35 0.0172(13) 0.0202(14) 0.0221(14) 0.0065(11) 0.0072(11) 0.0021(11)
C36 0.0211(14) 0.0204(14) 0.0221(14) 0.0076(11) 0.0091(12) 0.0068(12)
C37 0.0203(13) 0.0173(13) 0.0153(13) 0.0001(10) 0.0127(11) 0.0031(11)
C38 0.0155(13) 0.0195(14) 0.0238(15) 0.0009(11) 0.0041(12) 0.0005(11)
C39 0.0209(14) 0.0221(14) 0.0234(15) 0.0061(12) 0.0058(12) 0.0054(12)
C40 0.0189(13) 0.0152(13) 0.0208(14) 0.0006(11) 0.0101(11) 0.0006(11)
C41 0.0252(15) 0.0164(13) 0.0269(15) -0.0010(11) 0.0158(13) -0.0015(12)
C42 0.0188(14) 0.0152(13) 0.0245(15) -0.0015(11) 0.0108(12) -0.0022(11)
C43 0.0135(13) 0.0154(13) 0.0217(14) -0.0026(11) 0.0074(11) -0.0049(11)
C44 0.0196(14) 0.0165(13) 0.0304(16) 0.0061(12) 0.0131(12) 0.0036(11)
C45 0.0207(14) 0.0248(15) 0.0259(15) 0.0115(12) 0.0117(12) 0.0073(12)
C46 0.0199(14) 0.0191(13) 0.0184(14) 0.0046(11) 0.0073(11) 0.0026(11)
C47 0.0185(13) 0.0186(13) 0.0224(14) 0.0047(11) 0.0085(12) 0.0068(11)
O1S 0.110(3) 0.0556(18) 0.0336(15) 0.0037(13) -0.0124(16) 0.0364(19)
O2S 0.0489(15) 0.0347(14) 0.0293(13) 0.0034(10) 0.0049(11) -0.0004(12)
N1S 0.0364(15) 0.0259(13) 0.0272(14) 0.0016(11) 0.0035(12) 0.0133(12)
N2S 0.0465(17) 0.0250(14) 0.0279(14) 0.0024(11) 0.0139(13) 0.0133(13)
C1S 0.057(2) 0.0343(19) 0.0273(18) -0.0020(15) -0.0036(17) 0.0200(18)
C2S 0.052(2) 0.042(2) 0.0285(18) 0.0059(15) 0.0048(17) 0.0172(18)
C3S 0.051(2) 0.0301(19) 0.057(2) 0.0077(17) 0.012(2) 0.0110(17)
C4S 0.039(2) 0.053(2) 0.0265(18) 0.0119(16) 0.0121(15) 0.0202(18)
C5S 0.116(4) 0.033(2) 0.053(3) 0.0085(18) 0.050(3) 0.022(2)
C6S 0.080(3) 0.039(2) 0.036(2) -0.0025(17) -0.012(2) 0.018(2)

loop_
_atom_type_symbol
_atom_type_description
_atom_type_scat_dispersion_real
_atom_type_scat_dispersion_imag
_atom_type_scat_source
C C 0.0033 0.0016 'International Tables Vol C Tables 4.2.6.8 and 6.1.1.4'
H H 0.0000 0.0000 'International Tables Vol C Tables 4.2.6.8 and 6.1.1.4'
N N 0.0061 0.0033 'International Tables Vol C Tables 4.2.6.8 and 6.1.1.4'
O O 0.0106 0.0060 'International Tables Vol C Tables 4.2.6.8 and 6.1.1.4'
Cd Cd -0.8075 1.2024 'International Tables Vol C Tables 4.2.6.8 and 6.1.1.4'

loop_
_geom_angle_atom_site_label_1
_geom_angle_atom_site_label_2
_geom_angle_atom_site_label_3
_geom_angle
_geom_angle_site_symmetry_1
_geom_angle_site_symmetry_3
_geom_angle_publ_flag
O2 Cd1 O3 150.93(7) . 2_656 ?
O2 Cd1 N3 106.90(7) . . ?
O3 Cd1 N3 91.54(7) 2_656 . ?
O2 Cd1 N4 101.91(7) . 2_765 ?
O3 Cd1 N4 99.10(7) 2_656 2_765 ?
N3 Cd1 N4 93.48(8) . 2_765 ?
O2 Cd1 O4 90.06(7) . 2_656 ?
O3 Cd1 O4 69.63(6) 2_656 2_656 ?
N3 Cd1 O4 161.12(7) . 2_656 ?
N4 Cd1 O4 91.00(7) 2_765 2_656 ?
O2 Cd1 O1 70.23(6) . . ?
O3 Cd1 O1 86.18(7) 2_656 . ?
N3 Cd1 O1 95.26(7) . . ?
N4 Cd1 O1 169.66(7) 2_765 . ?
O4 Cd1 O1 82.48(7) 2_656 . ?
C1 O1 Cd1 112.66(16) . . ?
C2 O2 Cd1 117.89(15) . . ?
C23 O3 Cd1 117.30(15) . 2_656 ?
C24 O4 Cd1 110.98(16) . 2_656 ?
C4 N1 C15 122.4(2) . . ?
C21 N2 C18 123.5(2) . . ?
C35 N3 C39 117.3(2) . . ?
C35 N3 Cd1 122.91(17) . . ?
C39 N3 Cd1 119.47(18) . . ?
C45 N4 C47 116.9(2) . . ?
C45 N4 Cd1 119.23(18) . 2_765 ?
C47 N4 Cd1 123.46(18) . 2_765 ?
O1 C1 C6 121.1(2) . . ?
O1 C1 C2 118.2(2) . . ?
C6 C1 C2 120.7(2) . . ?
O2 C2 C3 124.9(2) . . ?
O2 C2 C1 114.8(2) . . ?
C3 C2 C1 120.2(2) . . ?
C2 C3 C4 116.3(2) . . ?
C2 C3 C7 118.3(2) . . ?
C4 C3 C7 124.6(2) . . ?
N1 C4 C3 121.4(2) . . ?
N1 C4 C5 119.0(2) . . ?
C3 C4 C5 119.5(2) . . ?
C6 C5 C4 124.2(2) . . ?
C5 C6 C1 115.2(2) . . ?
C5 C6 C11 124.3(2) . . ?
C1 C6 C11 120.3(2) . . ?
C10 C7 C8 107.4(2) . . ?
C10 C7 C9 109.0(2) . . ?
C8 C7 C9 105.5(2) . . ?
C10 C7 C3 108.5(2) . . ?
C8 C7 C3 116.0(2) . . ?
C9 C7 C3 110.2(2) . . ?
C6 C11 C14 111.0(2) . . ?
C6 C11 C12 111.4(2) . . ?
C14 C11 C12 107.6(2) . . ?
C6 C11 C13 109.1(2) . . ?
C14 C11 C13 108.2(2) . . ?
C12 C11 C13 109.6(2) . . ?
C20 C15 N1 123.3(2) . . ?
C20 C15 C16 117.6(2) . . ?
N1 C15 C16 118.6(2) . . ?
C17 C16 C15 121.0(2) . . ?
C16 C17 C18 121.5(2) . . ?
N2 C18 C17 118.3(2) . . ?
N2 C18 C19 123.8(2) . . ?
C17 C18 C19 117.5(2) . . ?
C20 C19 C18 120.7(2) . . ?
C19 C20 C15 121.7(2) . . ?
N2 C21 C22 120.2(2) . . ?
N2 C21 C26 120.3(2) . . ?
C22 C21 C26 119.5(2) . . ?
C23 C22 C21 116.6(2) . . ?
C23 C22 C27 120.1(2) . . ?
C21 C22 C27 122.6(2) . . ?
O3 C23 C22 125.5(2) . . ?
O3 C23 C24 114.2(2) . . ?
C22 C23 C24 120.3(2) . . ?
O4 C24 C25 120.8(2) . . ?
O4 C24 C23 118.1(2) . . ?
C25 C24 C23 121.1(2) . . ?
C26 C25 C24 115.9(2) . . ?
C26 C25 C31 124.1(2) . . ?
C24 C25 C31 119.9(2) . . ?
C25 C26 C21 124.4(2) . . ?
C29 C27 C28 109.2(3) . . ?
C29 C27 C30 111.4(3) . . ?
C28 C27 C30 102.9(3) . . ?
C29 C27 C22 108.1(2) . . ?
C28 C27 C22 111.9(2) . . ?
C30 C27 C22 113.3(2) . . ?
C34 C31 C32 108.9(2) . . ?
C34 C31 C33 107.7(2) . . ?
C32 C31 C33 110.2(2) . . ?
C34 C31 C25 110.9(2) . . ?
C32 C31 C25 110.3(2) . . ?
C33 C31 C25 108.7(2) . . ?
N3 C35 C36 122.9(2) . . ?
C35 C36 C37 120.0(3) . . ?
C38 C37 C36 116.7(2) . . ?
C38 C37 C40 121.3(2) . . ?
C36 C37 C40 121.8(2) . . ?
C39 C38 C37 120.4(3) . . ?
N3 C39 C38 122.8(3) . . ?
C37 C40 C41 108.4(2) . . ?
C42 C41 C40 115.2(2) . . ?
C43 C42 C41 110.2(2) . . ?
C44 C43 C46 117.3(3) . . ?
C44 C43 C42 122.1(3) . . ?
C46 C43 C42 120.5(2) . . ?
C45 C44 C43 119.9(3) . . ?
N4 C45 C44 123.2(3) . . ?
C47 C46 C43 119.5(3) . . ?
N4 C47 C46 123.2(3) . . ?
C1S N1S C3S 121.8(3) . . ?
C1S N1S C2S 120.4(3) . . ?
C3S N1S C2S 117.3(3) . . ?
C4S N2S C5S 124.5(3) . . ?
C4S N2S C6S 119.2(3) . . ?
C5S N2S C6S 116.2(3) . . ?
O1S C1S N1S 125.7(3) . . ?
O2S C4S N2S 126.9(3) . . ?

loop_
_geom_bond_atom_site_label_1
_geom_bond_atom_site_label_2
_geom_bond_distance
_geom_bond_site_symmetry_2
_geom_bond_publ_flag
Cd1 O2 2.1957(18) . ?
Cd1 O3 2.2165(18) 2_656 ?
Cd1 N3 2.296(2) . ?
Cd1 N4 2.306(2) 2_765 ?
Cd1 O4 2.3850(18) 2_656 ?
Cd1 O1 2.3993(19) . ?
O1 C1 1.240(3) . ?
O2 C2 1.294(3) . ?
O3 C23 1.298(3) . ?
O4 C24 1.242(3) . ?
N1 C4 1.310(3) . ?
N1 C15 1.402(3) . ?
N2 C21 1.309(3) . ?
N2 C18 1.400(3) . ?
N3 C35 1.338(3) . ?
N3 C39 1.345(3) . ?
N4 C45 1.344(3) . ?
N4 C47 1.346(3) . ?
C1 C6 1.469(4) . ?
C1 C2 1.513(3) . ?
C2 C3 1.395(3) . ?
C3 C4 1.457(4) . ?
C3 C7 1.544(3) . ?
C4 C5 1.483(3) . ?
C5 C6 1.342(3) . ?
C6 C11 1.531(3) . ?
C7 C10 1.541(4) . ?
C7 C8 1.541(3) . ?
C7 C9 1.544(4) . ?
C11 C14 1.533(4) . ?
C11 C12 1.536(4) . ?
C11 C13 1.541(4) . ?
C15 C20 1.398(4) . ?
C15 C16 1.407(4) . ?
C16 C17 1.380(4) . ?
C17 C18 1.406(4) . ?
C18 C19 1.409(4) . ?
C19 C20 1.385(4) . ?
C21 C22 1.454(3) . ?
C21 C26 1.479(3) . ?
C22 C23 1.383(4) . ?
C22 C27 1.542(3) . ?
C23 C24 1.510(3) . ?
C24 C25 1.466(3) . ?
C25 C26 1.334(4) . ?
C25 C31 1.538(3) . ?
C27 C29 1.514(5) . ?
C27 C28 1.535(4) . ?
C27 C30 1.539(4) . ?
C31 C34 1.527(4) . ?
C31 C32 1.528(4) . ?
C31 C33 1.537(4) . ?
C35 C36 1.385(4) . ?
C36 C37 1.388(4) . ?
C37 C38 1.388(4) . ?
C37 C40 1.499(4) . ?
C38 C39 1.375(4) . ?
C40 C41 1.530(4) . ?
C41 C42 1.528(4) . ?
C42 C43 1.509(4) . ?
C43 C44 1.383(4) . ?
C43 C46 1.395(4) . ?
C44 C45 1.380(4) . ?
C46 C47 1.382(4) . ?
O1S C1S 1.217(4) . ?
O2S C4S 1.226(4) . ?
N1S C1S 1.315(4) . ?
N1S C3S 1.446(4) . ?
N1S C2S 1.449(4) . ?
N2S C4S 1.317(4) . ?
N2S C5S 1.435(4) . ?
N2S C6S 1.459(4) . ?
